data_4124217
loop_
_publ_author_name
'Pinkowicz, Dawid'
'Rams, Micha\/l'
'Mi\<sek, Martin'
'Kamenev, Konstantin V.'
'Tomkowiak, Hanna'
'Katrusiak, Andrzej'
'Sieklucka, Barbara'

_publ_section_title
;
 Enforcing Multifunctionality: A Pressure-Induced Spin-Crossover
 Photomagnet.
;
_journal_issue 27
_journal_name_full 'Journal of the American Chemical Society'
_journal_page_first 8795
_journal_page_last 8802
_journal_paper_doi 10.1021/jacs.5b04303
_journal_volume 137
_journal_year 2015
_chemical_formula_moiety 'C32 H32 Mn2 N24 Nb, 4(H2 O)'
_chemical_formula_sum 'C32 H40 Mn2 N24 Nb O4'
_chemical_formula_weight 1027.67
_chemical_name_systematic
; 
 ? 
;
_space_group_IT_number 88
_symmetry_cell_setting tetragonal
_symmetry_space_group_name_Hall '-I 4ad'
_symmetry_space_group_name_H-M 'I 41/a :2'
_atom_sites_solution_hydrogens geom
_atom_sites_solution_primary direct
_atom_sites_solution_secondary difmap
_audit_creation_method SHELXL-97
_cell_angle_alpha 90.00
_cell_angle_beta 90.00
_cell_angle_gamma 90.00
_cell_formula_units_Z 4
_cell_length_a 21.2734(17)
_cell_length_b 21.2734(17)
_cell_length_c 9.258(3)
_cell_measurement_pressure 1400000
_cell_measurement_temperature 296(2)
_cell_measurement_theta_max 26.25
_cell_measurement_theta_min 4.10
_cell_volume 4189.8(14)
_computing_cell_refinement 'CrysAlis (Oxford Diffraction, 2002)'
_computing_data_collection 'CrysAlis (Oxford Diffraction, 2002)'
_computing_data_reduction 'CrysAlis (Oxford Diffraction, 2002)'
_computing_molecular_graphics
;
Mercury
;
_computing_publication_material 'SHELXL-97 (Sheldrick, 1997)'
_computing_structure_refinement 'SHELXL-97 (Sheldrick, 1997)'
_computing_structure_solution 'SHELXS-97 (Sheldrick, 1997)'
_diffrn_ambient_temperature 296(2)
_diffrn_measured_fraction_theta_full 0.504
_diffrn_measured_fraction_theta_max 0.504
_diffrn_measurement_device_type 'Kuma KM4CCD \k geometry'
_diffrn_measurement_method
;
HP omega scans - for more details see:
A. Budzianowski, A. Katrusiak in High-Pressure Crystallography
(Eds.: A. Katrusiak, P. F. McMillan),
Dordrecht: Kluwer Acad. Publ., 2004 pp.157-168
;
_diffrn_radiation_monochromator graphite
_diffrn_radiation_source 'fine-focus sealed tube'
_diffrn_radiation_type MoK\a
_diffrn_radiation_wavelength 0.71073
_diffrn_reflns_av_R_equivalents 0.1204
_diffrn_reflns_av_sigmaI/netI 0.0491
_diffrn_reflns_limit_h_max 26
_diffrn_reflns_limit_h_min -26
_diffrn_reflns_limit_k_max 23
_diffrn_reflns_limit_k_min -23
_diffrn_reflns_limit_l_max 6
_diffrn_reflns_limit_l_min -6
_diffrn_reflns_number 8472
_diffrn_reflns_theta_full 26.25
_diffrn_reflns_theta_max 26.25
_diffrn_reflns_theta_min 4.10
_exptl_absorpt_coefficient_mu 0.932
_exptl_absorpt_correction_T_max 0.830
_exptl_absorpt_correction_T_min 0.622
_exptl_absorpt_correction_type numerical
_exptl_absorpt_process_details
; 
Xcalibur CCD System, CrysAlisPro Software System, version 171.37.31;
 Oxford Diffraction Poland, 2014
;
_exptl_crystal_colour yellow
_exptl_crystal_density_diffrn 1.629
_exptl_crystal_density_method 'not measured'
_exptl_crystal_description prism
_exptl_crystal_F_000 2092
_exptl_crystal_size_max 0.52
_exptl_crystal_size_mid 0.48
_exptl_crystal_size_min 0.20
_refine_diff_density_max 0.940
_refine_diff_density_min -0.643
_refine_diff_density_rms 0.104
_refine_ls_extinction_method none
_refine_ls_goodness_of_fit_ref 1.155
_refine_ls_hydrogen_treatment mixed
_refine_ls_matrix_type full
_refine_ls_number_parameters 150
_refine_ls_number_reflns 1070
_refine_ls_number_restraints 118
_refine_ls_restrained_S_all 1.104
_refine_ls_R_factor_all 0.0956
_refine_ls_R_factor_gt 0.0768
_refine_ls_shift/su_max 0.000
_refine_ls_shift/su_mean 0.000
_refine_ls_structure_factor_coef Fsqd
_refine_ls_weighting_details 'calc w=1/[\s^2^(Fo^2^)+(0.1700P)^2^+2.8000P] where P=(Fo^2^+2Fc^2^)/3'
_refine_ls_weighting_scheme calc
_refine_ls_wR_factor_gt 0.2093
_refine_ls_wR_factor_ref 0.2450
_reflns_number_gt 797
_reflns_number_total 1070
_reflns_threshold_expression >2sigma(I)
_cod_data_source_file ja5b04303_si_005.cif
_cod_data_source_block 1.40_GPa
_cod_original_cell_volume 4189.6(12)
_cod_original_sg_symbol_H-M I4(1)/a
_cod_database_code 4124217

loop_
_symmetry_equiv_pos_as_xyz
'x, y, z'
'-x+1/2, -y, z+1/2'
'-y+3/4, x+1/4, z+1/4'
'y+3/4, -x+3/4, z+3/4'
'x+1/2, y+1/2, z+1/2'
'-x+1, -y+1/2, z+1'
'-y+5/4, x+3/4, z+3/4'
'y+5/4, -x+5/4, z+5/4'
'-x, -y, -z'
'x-1/2, y, -z-1/2'
'y-3/4, -x-1/4, -z-1/4'
'-y-3/4, x-3/4, -z-3/4'
'-x+1/2, -y+1/2, -z+1/2'
'x, y+1/2, -z'
'y-1/4, -x+1/4, -z+1/4'
'-y-1/4, x-1/4, -z-1/4'

loop_
_atom_site_label
_atom_site_type_symbol
_atom_site_fract_x
_atom_site_fract_y
_atom_site_fract_z
_atom_site_U_iso_or_equiv
_atom_site_adp_type
_atom_site_occupancy
_atom_site_symmetry_multiplicity
_atom_site_calc_flag
_atom_site_refinement_flags
O1 O 0.5601(3) 0.8708(3) 0.2002(13) 0.054(2) Uani 1 1 d DU
H1A H 0.541(4) 0.854(4) 0.119(5) 0.064 Uiso 1 1 d D
H1B H 0.544(4) 0.856(4) 0.287(4) 0.064 Uiso 1 1 d D
C1 C 0.5179(3) 0.8481(3) 0.5520(14) 0.036(3) Uani 1 1 d U
C2 C 0.4409(3) 0.7614(3) 0.4266(14) 0.0325(17) Uani 1 1 d U
C13 C 0.6733(4) 1.0045(4) 0.2506(14) 0.048(4) Uani 1 1 d U
H13A H 0.7014 0.9851 0.1879 0.058 Uiso 1 1 calc R
C14 C 0.6823(4) 1.0596(4) 0.3235(16) 0.057(4) Uani 1 1 d U
H14A H 0.7182 1.0845 0.3215 0.068 Uiso 1 1 calc R
C15 C 0.6283(4) 1.0710(3) 0.4001(14) 0.048(4) Uani 1 1 d U
H15A H 0.6211 1.1062 0.4574 0.058 Uiso 1 1 calc R
C23 C 0.4259(5) 1.0178(5) 0.072(2) 0.076(5) Uani 1 1 d U
H23A H 0.4195 1.0444 -0.0065 0.091 Uiso 1 1 calc R
C24 C 0.4095(4) 0.9562(4) 0.0777(17) 0.056(4) Uani 1 1 d U
H24A H 0.3921 0.9313 0.0054 0.067 Uiso 1 1 calc R
C25 C 0.4249(4) 0.9397(4) 0.2159(17) 0.053(4) Uani 1 1 d U
H25A H 0.4175 0.9000 0.2546 0.063 Uiso 1 1 calc R
Mn Mn 0.5000 1.0000 0.5000 0.0336(10) Uani 1 2 d SU
N1 N 0.5237(3) 0.8996(3) 0.5165(11) 0.042(3) Uani 1 1 d DU
N2 N 0.4107(3) 0.7673(4) 0.3249(15) 0.060(3) Uani 1 1 d U
N11 N 0.5875(3) 1.0237(3) 0.3797(10) 0.039(3) Uani 1 1 d U
N12 N 0.6154(3) 0.9839(3) 0.2877(13) 0.047(3) Uani 1 1 d U
H12A H 0.5987 0.9497 0.2563 0.057 Uiso 1 1 calc R
N21 N 0.4514(3) 0.9863(3) 0.2892(11) 0.037(3) Uani 1 1 d U
N22 N 0.4514(4) 1.0333(3) 0.1915(15) 0.056(3) Uani 1 1 d U
H22A H 0.4669 1.0700 0.2081 0.068 Uiso 1 1 calc R
Nb Nb 0.5000 0.7500 0.6250 0.0240(8) Uani 1 4 d SU

loop_
_atom_site_aniso_label
_atom_site_aniso_U_11
_atom_site_aniso_U_22
_atom_site_aniso_U_33
_atom_site_aniso_U_23
_atom_site_aniso_U_13
_atom_site_aniso_U_12
O1 0.066(4) 0.063(3) 0.031(9) -0.002(4) 0.002(4) -0.003(3)
C1 0.053(4) 0.034(3) 0.020(8) -0.002(4) 0.001(4) -0.001(3)
C2 0.0325(18) 0.0325(18) 0.033(2) 0.0001(10) 0.0005(10) 0.0003(10)
C13 0.046(4) 0.054(5) 0.046(14) 0.004(4) 0.005(4) -0.002(4)
C14 0.051(5) 0.068(5) 0.051(13) 0.014(6) 0.004(5) -0.008(4)
C15 0.055(4) 0.036(4) 0.054(13) 0.006(4) -0.003(5) 0.002(3)
C23 0.103(8) 0.063(6) 0.060(16) 0.005(7) -0.025(9) -0.006(6)
C24 0.073(5) 0.048(5) 0.046(14) -0.007(5) -0.006(6) -0.011(4)
C25 0.063(5) 0.048(4) 0.047(14) 0.010(5) -0.012(6) -0.014(4)
Mn 0.0455(10) 0.0327(9) 0.023(3) 0.0043(8) -0.0056(8) -0.0026(6)
N1 0.059(4) 0.036(3) 0.031(11) 0.001(3) 0.000(4) 0.001(3)
N2 0.052(4) 0.078(5) 0.050(12) 0.006(5) -0.006(4) 0.004(3)
N11 0.043(3) 0.041(3) 0.034(11) -0.003(3) -0.007(3) -0.004(3)
N12 0.050(4) 0.042(3) 0.049(11) -0.002(4) -0.002(4) -0.001(3)
N21 0.046(3) 0.043(3) 0.023(10) 0.006(4) -0.006(4) -0.009(3)
N22 0.084(5) 0.039(4) 0.047(13) 0.002(4) -0.004(5) -0.016(3)
Nb 0.0307(7) 0.0307(7) 0.011(2) 0.000 0.000 0.000

loop_
_atom_type_symbol
_atom_type_description
_atom_type_scat_dispersion_real
_atom_type_scat_dispersion_imag
_atom_type_scat_source
C C 0.0033 0.0016 'International Tables Vol C Tables 4.2.6.8 and 6.1.1.4'
H H 0.0000 0.0000 'International Tables Vol C Tables 4.2.6.8 and 6.1.1.4'
N N 0.0061 0.0033 'International Tables Vol C Tables 4.2.6.8 and 6.1.1.4'
O O 0.0106 0.0060 'International Tables Vol C Tables 4.2.6.8 and 6.1.1.4'
Mn Mn 0.3368 0.7283 'International Tables Vol C Tables 4.2.6.8 and 6.1.1.4'
Nb Nb -2.0727 0.6215 'International Tables Vol C Tables 4.2.6.8 and 6.1.1.4'

loop_
_geom_angle_atom_site_label_1
_geom_angle_atom_site_label_2
_geom_angle_atom_site_label_3
_geom_angle
_geom_angle_site_symmetry_1
_geom_angle_site_symmetry_3
N1 C1 Nb 176.2(6) . .
N2 C2 Nb 179.9(8) . .
N12 C13 C14 106.3(8) . .
C13 C14 C15 106.9(8) . .
N11 C15 C14 109.6(9) . .
N22 C23 C24 108.9(14) . .
C23 C24 C25 102.9(12) . .
N21 C25 C24 112.9(8) . .
N1 Mn N1 180.000(1) . 9_676
N1 Mn N21 87.7(3) . 9_676
N1 Mn N21 92.3(3) 9_676 9_676
N1 Mn N21 92.3(3) . .
N1 Mn N21 87.7(3) 9_676 .
N21 Mn N21 180.000(2) 9_676 .
N1 Mn N11 93.6(3) . .
N1 Mn N11 86.4(3) 9_676 .
N21 Mn N11 91.2(3) 9_676 .
N21 Mn N11 88.8(3) . .
N1 Mn N11 86.4(3) . 9_676
N1 Mn N11 93.6(3) 9_676 9_676
N21 Mn N11 88.8(3) 9_676 9_676
N21 Mn N11 91.2(3) . 9_676
N11 Mn N11 180.0(3) . 9_676
C1 N1 Mn 156.8(7) . .
N12 N11 C15 106.1(7) . .
N12 N11 Mn 123.0(4) . .
C15 N11 Mn 129.8(7) . .
N11 N12 C13 111.1(7) . .
C25 N21 N22 102.2(10) . .
C25 N21 Mn 137.9(7) . .
N22 N21 Mn 119.4(6) . .
C23 N22 N21 113.0(9) . .
C1 Nb C1 95.28(18) 15_566 6_564
C1 Nb C1 95.28(19) 15_566 .
C1 Nb C1 144.7(6) 6_564 .
C1 Nb C1 144.7(6) 15_566 12_767
C1 Nb C1 95.28(19) 6_564 12_767
C1 Nb C1 95.28(18) . 12_767
C1 Nb C2 75.3(3) 15_566 15_566
C1 Nb C2 142.5(4) 6_564 15_566
C1 Nb C2 72.8(4) . 15_566
C1 Nb C2 75.9(3) 12_767 15_566
C1 Nb C2 142.5(4) 15_566 .
C1 Nb C2 75.9(3) 6_564 .
C1 Nb C2 75.3(3) . .
C1 Nb C2 72.8(4) 12_767 .
C2 Nb C2 132.3(3) 15_566 .
C1 Nb C2 72.8(4) 15_566 6_564
C1 Nb C2 75.3(3) 6_564 6_564
C1 Nb C2 75.9(3) . 6_564
C1 Nb C2 142.5(4) 12_767 6_564
C2 Nb C2 132.3(3) 15_566 6_564
C2 Nb C2 69.8(5) . 6_564
C1 Nb C2 75.9(3) 15_566 12_767
C1 Nb C2 72.8(4) 6_564 12_767
C1 Nb C2 142.5(4) . 12_767
C1 Nb C2 75.3(3) 12_767 12_767
C2 Nb C2 69.8(5) 15_566 12_767
C2 Nb C2 132.3(3) . 12_767
C2 Nb C2 132.3(3) 6_564 12_767

loop_
_geom_bond_atom_site_label_1
_geom_bond_atom_site_label_2
_geom_bond_distance
_geom_bond_site_symmetry_2
C1 N1 1.149(10) .
C1 Nb 2.227(8) .
C2 N2 1.146(15) .
C2 Nb 2.240(11) .
C13 N12 1.352(10) .
C13 C14 1.365(14) .
C14 C15 1.373(14) .
C15 N11 1.343(9) .
C23 N22 1.28(2) .
C23 C24 1.358(13) .
C24 C25 1.366(18) .
C25 N21 1.328(13) .
Mn N1 2.201(6) .
Mn N1 2.201(6) 9_676
Mn N21 2.227(10) 9_676
Mn N21 2.227(10) .
Mn N11 2.228(7) .
Mn N11 2.228(7) 9_676
N11 N12 1.340(11) .
N21 N22 1.348(14) .
Nb C1 2.227(8) 15_566
Nb C1 2.227(8) 6_564
Nb C1 2.227(8) 12_767
Nb C2 2.240(11) 15_566
Nb C2 2.240(11) 6_564
Nb C2 2.240(11) 12_767
